data_2208601
loop_
_publ_author_name
'Zhang, Xiang-Pei'
'Yang, Guang'
'Ng, Seik Weng'

_publ_section_title
;
 Pentaaqua(pyridine-3,5-dicarboxylato-\k<i>N</i>)nickel(II) dihydrate
;
_journal_coeditor_code HB2015
_journal_issue 4
_journal_name_full 'Acta Crystallographica Section E'
_journal_page_first m791
_journal_page_last m792
_journal_paper_doi 10.1107/S1600536806008865
_journal_volume 62
_journal_year 2006
_chemical_formula_iupac '[Ni (C7 H3 N O4) (H2 O)5], 2H2 O'
_chemical_formula_moiety 'C7 H13 N Ni O9, 2H2 O'
_chemical_formula_sum 'C7 H17 N Ni O11'
_chemical_formula_weight 349.93
_chemical_name_systematic
;
Pentaaqua(pyridine-3,5-dicarboxylato-\kN)nickel(II) dihydrate
;
_space_group_IT_number 33
_symmetry_cell_setting orthorhombic
_symmetry_space_group_name_Hall 'P 2c -2n'
_symmetry_space_group_name_H-M 'P n a 21'
_atom_sites_solution_hydrogens mixed
_atom_sites_solution_primary direct
_atom_sites_solution_secondary difmap
_audit_creation_method SHELXL-97
_cell_angle_alpha 90
_cell_angle_beta 90
_cell_angle_gamma 90
_cell_formula_units_Z 4
_cell_length_a 15.7430(10)
_cell_length_b 11.6970(10)
_cell_length_c 6.9950(10)
_cell_measurement_reflns_used 923
_cell_measurement_temperature 295(2)
_cell_measurement_theta_max 27.5
_cell_measurement_theta_min 3.1
_cell_volume 1288.1(2)
_computing_cell_refinement 'SAINT (Bruker, 2000)'
_computing_data_collection 'SMART (Bruker, 2000)'
_computing_data_reduction SAINT
_computing_molecular_graphics 'ORTEPII (Johnson, 1976) and SHELXTL (Bruker, 2000)'
_computing_publication_material SHELXL97
_computing_structure_refinement 'SHELXL97 (Sheldrick, 1997)'
_computing_structure_solution 'SHELXS97 (Sheldrick, 1997)'
_diffrn_ambient_temperature 295(2)
_diffrn_detector_area_resol_mean 8.33
_diffrn_measured_fraction_theta_full 0.99
_diffrn_measured_fraction_theta_max 0.99
_diffrn_measurement_device_type 'Bruker SMART 1000 CCD'
_diffrn_measurement_method '\f and \w'
_diffrn_radiation_monochromator graphite
_diffrn_radiation_source 'fine-focus sealed tube'
_diffrn_radiation_type MoK\a
_diffrn_radiation_wavelength 0.71073
_diffrn_reflns_av_R_equivalents 0.018
_diffrn_reflns_av_sigmaI/netI 0.018
_diffrn_reflns_limit_h_max 19
_diffrn_reflns_limit_h_min -18
_diffrn_reflns_limit_k_max 14
_diffrn_reflns_limit_k_min -14
_diffrn_reflns_limit_l_max 8
_diffrn_reflns_limit_l_min -5
_diffrn_reflns_number 7706
_diffrn_reflns_theta_full 27.0
_diffrn_reflns_theta_max 27.0
_diffrn_reflns_theta_min 2.2
_diffrn_standards_decay_% 0
_diffrn_standards_interval_count 0
_diffrn_standards_interval_time 0
_diffrn_standards_number 0
_exptl_absorpt_coefficient_mu 1.565
_exptl_absorpt_correction_T_max 0.898
_exptl_absorpt_correction_T_min 0.778
_exptl_absorpt_correction_type multi-scan
_exptl_absorpt_process_details '(SADABS; Sheldrick, 1996)'
_exptl_crystal_colour Green
_exptl_crystal_density_diffrn 1.805
_exptl_crystal_density_method 'not measured'
_exptl_crystal_description Block
_exptl_crystal_F_000 728
_exptl_crystal_size_max 0.18
_exptl_crystal_size_mid 0.09
_exptl_crystal_size_min 0.07
_refine_diff_density_max 0.25
_refine_diff_density_min -0.50
_refine_ls_abs_structure_details 'Flack (1983), with 797 Friedel pairs'
_refine_ls_abs_structure_Flack 0.030(10)
_refine_ls_extinction_method none
_refine_ls_goodness_of_fit_ref 1.06
_refine_ls_hydrogen_treatment mixed
_refine_ls_matrix_type full
_refine_ls_number_parameters 238
_refine_ls_number_reflns 2296
_refine_ls_number_restraints 22
_refine_ls_restrained_S_all 1.06
_refine_ls_R_factor_all 0.024
_refine_ls_R_factor_gt 0.022
_refine_ls_shift/su_max 0.001
_refine_ls_shift/su_mean 0.000
_refine_ls_structure_factor_coef Fsqd
_refine_ls_weighting_details 'calc w=1/[\s^2^(Fo^2^)+(0.0493P)^2^+0.0644P] where P=(Fo^2^+2Fc^2^)/3'
_refine_ls_weighting_scheme calc
_refine_ls_wR_factor_gt 0.064
_refine_ls_wR_factor_ref 0.066
_reflns_number_gt 2157
_reflns_number_total 2296
_reflns_threshold_expression I>2\s(I)
_cod_data_source_file hb2015.cif
_cod_data_source_block I
_cod_depositor_comments
;
The following automatic conversions were performed:
'_symmetry_cell_setting' value 'Orthorhombic' changed to 'orthorhombic'
according to '/home/saulius/struct/CIF-dictionaries/cif_core.dic'
dictionary named 'cif_core.dic' version 2.4.1 from 2010-06-29.

Automatic conversion script
Id: cif_fix_enum 1527 2010-12-29 10:47:43Z saulius 

The following automatic conversions were performed:

'_symmetry_cell_setting' value 'Orthorhombic' changed to
'orthorhombic' according to
/home/saulius/struct/CIF-dictionaries/cif_core.dic dictionary named
'cif_core.dic' version 2.4.1 from 2010-06-29.

Automatic conversion script
Id: cif_fix_values 1715 2011-07-08 13:25:40Z adriana 

The following automatic conversions were performed:

'_atom_sites_solution_hydrogens' value 'difmap and geom' was changed
to 'mixed'.

Automatic conversion script
Id: cif_fix_values 6452 2018-10-05 10:23:21Z andrius 
;
_cod_original_cell_volume 1288.0(3)
_cod_database_code 2208601

loop_
_symmetry_equiv_pos_as_xyz
'x, y, z'
'-x, -y, z+1/2'
'x+1/2, -y+1/2, z'
'-x+1/2, y+1/2, z+1/2'

loop_
_atom_site_type_symbol
_atom_site_label
_atom_site_fract_x
_atom_site_fract_y
_atom_site_fract_z
_atom_site_U_iso_or_equiv
_atom_site_adp_type
_atom_site_calc_flag
_atom_site_refinement_flags
_atom_site_occupancy
Ni Ni1 0.827600(10) 1.003420(10) 0.50000(10) 0.02010(10) Uani d . 1
O O1 0.54930(10) 1.29860(10) 0.5778(3) 0.0354(4) Uani d . 1
O O2 0.43190(10) 1.19910(10) 0.5312(4) 0.0409(5) Uani d . 1
O O3 0.44470(10) 0.77710(10) 0.6070(3) 0.0441(5) Uani d . 1
O O4 0.56360(10) 0.68650(10) 0.5335(3) 0.0304(4) Uani d . 1
O O1w 0.95820(10) 1.00710(10) 0.4625(3) 0.0293(5) Uani d D 1
O O2w 0.81670(10) 1.1267(2) 0.2947(3) 0.0303(4) Uani d D 1
O O3w 0.83660(10) 1.1405(2) 0.6934(3) 0.0283(4) Uani d D 1
O O4w 0.84240(10) 0.8948(2) 0.7211(3) 0.0391(5) Uani d D 1
O O5w 0.82090(10) 0.8692(2) 0.3061(3) 0.0278(4) Uani d D 1
O O6w 0.28010(10) 1.09600(10) 0.4975(3) 0.0376(3) Uani d D 1
O O7w 0.29750(10) 0.86620(10) 0.4943(3) 0.0403(4) Uani d D 1
N N1 0.69450(10) 0.99930(10) 0.5198(5) 0.0220(4) Uani d . 1
C C1 0.64790(10) 1.09600(10) 0.5295(3) 0.0212(4) Uani d . 1
C C2 0.56000(10) 1.09640(10) 0.5465(3) 0.0221(4) Uani d . 1
C C3 0.51870(10) 0.99170(10) 0.5588(4) 0.0236(5) Uani d . 1
C C4 0.56530(10) 0.89060(10) 0.5494(3) 0.0219(4) Uani d . 1
C C5 0.65270(10) 0.89870(10) 0.5303(3) 0.0214(4) Uani d . 1
C C6 0.51040(10) 1.20690(10) 0.5533(3) 0.0246(5) Uani d . 1
C C7 0.52100(10) 0.7762(2) 0.5641(3) 0.0253(4) Uani d . 1
H H1w1 0.9870(10) 1.0670(10) 0.487(6) 0.060(10) Uiso d D 1
H H1w2 0.9900(10) 0.9490(10) 0.474(6) 0.060(10) Uiso d D 1
H H2w1 0.8610(10) 1.142(3) 0.228(4) 0.070(10) Uiso d D 1
H H2w2 0.7740(10) 1.124(2) 0.224(3) 0.030(10) Uiso d D 1
H H3w1 0.8650(10) 1.196(2) 0.641(3) 0.050(10) Uiso d D 1
H H3w2 0.862(2) 1.128(2) 0.800(3) 0.060(10) Uiso d D 1
H H4w1 0.8760(10) 0.839(2) 0.714(4) 0.060(10) Uiso d D 1
H H4w2 0.8070(10) 0.888(2) 0.809(3) 0.040(10) Uiso d D 1
H H5w1 0.8650(10) 0.850(3) 0.244(4) 0.050(10) Uiso d D 1
H H5w2 0.7800(10) 0.879(2) 0.230(3) 0.050(10) Uiso d D 1
H H6w1 0.3260(10) 1.127(2) 0.474(5) 0.050(10) Uiso d D 1
H H6w2 0.282(2) 1.0240(10) 0.486(6) 0.050(10) Uiso d D 1
H H7w1 0.3450(10) 0.835(2) 0.522(4) 0.090(10) Uiso d D 1
H H7w2 0.2760(10) 0.830(2) 0.401(3) 0.050(10) Uiso d D 1
H H1 0.6761 1.1659 0.5245 0.025 Uiso calc R 1
H H3 0.4600 0.9891 0.5733 0.028 Uiso calc R 1
H H5 0.6841 0.8314 0.5244 0.026 Uiso calc R 1

loop_
_atom_site_aniso_label
_atom_site_aniso_U_11
_atom_site_aniso_U_22
_atom_site_aniso_U_33
_atom_site_aniso_U_12
_atom_site_aniso_U_13
_atom_site_aniso_U_23
Ni1 0.01520(10) 0.01860(10) 0.0264(2) 0.00030(10) 0.00120(10) 0.00130(10)
O1 0.0270(10) 0.0200(10) 0.059(13) -0.0010(10) -0.0110(10) -0.0040(10)
O2 0.0190(10) 0.0270(10) 0.076(2) 0.0030(10) -0.0020(10) -0.0080(10)
O3 0.0230(10) 0.0280(10) 0.082(2) -0.0050(10) 0.0090(10) 0.0050(10)
O4 0.0270(10) 0.0200(10) 0.0440(10) 0.0000(10) -0.0040(10) 0.0020(10)
O1w 0.0180(10) 0.0250(10) 0.045(2) 0.0010(10) 0.0010(10) -0.0010(10)
O2w 0.0230(10) 0.0340(10) 0.0340(10) -0.0060(10) -0.0020(10) 0.0100(10)
O3w 0.0260(10) 0.0260(10) 0.0340(10) -0.0040(10) 0.0000(10) -0.0010(10)
O4w 0.0420(10) 0.0380(10) 0.0370(10) 0.0170(10) 0.0110(10) 0.0130(10)
O5w 0.0230(10) 0.0280(10) 0.0330(10) 0.0040(10) 0.0010(10) -0.0060(10)
O6w 0.0260(10) 0.0420(10) 0.0450(10) -0.0060(10) -0.0020(10) -0.0040(10)
O7w 0.0340(10) 0.0420(10) 0.0450(10) 0.0020(10) 0.0000(10) -0.0070(10)
N1 0.0160(10) 0.0180(10) 0.0320(10) 0.0000(10) 0.0010(10) 0.0010(10)
C1 0.0180(10) 0.0170(10) 0.0280(10) 0.0000(10) 0.0000(10) 0.0010(10)
C2 0.0180(10) 0.0190(10) 0.0290(10) 0.0000(10) -0.0010(10) 0.0000(10)
C3 0.0140(10) 0.0200(10) 0.0370(10) 0.0000(10) 0.0010(10) 0.0010(10)
C4 0.0190(10) 0.0180(10) 0.0290(10) -0.0020(10) 0.0000(10) 0.0020(10)
C5 0.0180(10) 0.0170(10) 0.0300(10) 0.0010(10) 0.0010(10) 0.0010(10)
C6 0.0180(10) 0.0200(10) 0.0350(10) 0.0040(10) -0.0010(10) -0.0010(10)
C7 0.0210(10) 0.0210(10) 0.0340(10) -0.0030(10) -0.0030(10) 0.0030(10)

loop_
_atom_type_symbol
_atom_type_description
_atom_type_scat_dispersion_real
_atom_type_scat_dispersion_imag
_atom_type_scat_source
C C 0.0033 0.0016 'International Tables Vol C Tables 4.2.6.8 and 6.1.1.4'
H H 0.0000 0.0000 'International Tables Vol C Tables 4.2.6.8 and 6.1.1.4'
N N 0.0061 0.0033 'International Tables Vol C Tables 4.2.6.8 and 6.1.1.4'
O O 0.0106 0.0060 'International Tables Vol C Tables 4.2.6.8 and 6.1.1.4'
Ni Ni 0.3393 1.1124 'International Tables Vol C Tables 4.2.6.8 and 6.1.1.4'

loop_
_geom_angle_atom_site_label_1
_geom_angle_atom_site_label_2
_geom_angle_atom_site_label_3
_geom_angle
_geom_angle_publ_flag
O1w Ni1 O2w 88.90(10) n
O1w Ni1 O3w 89.90(10) n
O1w Ni1 O4w 89.70(10) n
O1w Ni1 O5w 89.10(10) n
O1w Ni1 N1 176.50(10) n
O2w Ni1 O3w 85.40(10) n
O2w Ni1 O4w 174.10(10) n
O2w Ni1 O5w 94.00(10) n
O2w Ni1 N1 88.80(10) n
O3w Ni1 O4w 88.80(10) n
O3w Ni1 O5w 178.90(10) n
O3w Ni1 N1 92.40(10) n
O4w Ni1 O5w 91.70(10) n
O4w Ni1 N1 92.90(10) n
O5w Ni1 N1 88.60(10) n
C5 N1 C1 117.6(2) no
C5 N1 Ni1 120.70(10) no
C1 N1 Ni1 121.70(10) no
N1 C1 C2 123.2(2) no
C1 C2 C3 118.0(2) no
C1 C2 C6 121.30(10) no
C3 C2 C6 120.6(2) no
C2 C3 C4 119.9(2) no
C5 C4 C3 118.0(2) no
C5 C4 C7 121.6(2) no
C3 C4 C7 120.3(2) no
N1 C5 C4 123.3(2) no
O1 C6 O2 124.5(2) no
O1 C6 C2 119.1(2) no
O2 C6 C2 116.4(2) no
O3 C7 O4 124.2(2) no
O3 C7 C4 117.1(2) no
O4 C7 C4 118.6(2) no
Ni1 O1w H1w1 122(2) no
Ni1 O1w H1w2 123(2) no
H1w1 O1w H1w2 109(2) no
Ni1 O2w H2w1 118(2) no
Ni1 O2w H2w2 117(2) no
H2w1 O2w H2w2 110(2) no
Ni1 O3w H3w1 109(2) no
Ni1 O3w H3w2 117(2) no
H3w1 O3w H3w2 105.0(10) no
Ni1 O4w H4w1 121(2) no
Ni1 O4w H4w2 123(2) no
H4w1 O4w H4w2 113(2) no
Ni1 O5w H5w1 120(2) no
Ni1 O5w H5w2 111(2) no
H5w1 O5w H5w2 110(2) no
H6w1 O6w H6w2 113(2) no
H7w1 O7w H7w2 108(2) no
N1 C1 H1 118.4 no
C2 C1 H1 118.4 no
C2 C3 H3 120.1 no
C4 C3 H3 120.1 no
N1 C5 H5 118.4 no
C4 C5 H5 118.4 no

loop_
_geom_bond_atom_site_label_1
_geom_bond_atom_site_label_2
_geom_bond_distance
_geom_bond_publ_flag
Ni1 O1w 2.073(2) yes
Ni1 O2w 2.042(2) yes
Ni1 O3w 2.102(2) yes
Ni1 O4w 2.016(2) yes
Ni1 O5w 2.077(2) yes
Ni1 N1 2.101(2) yes
C6 O1 1.247(2) y
C6 O2 1.250(2) y
C7 O3 1.238(2) y
C7 O4 1.263(2) y
N1 C5 1.350(2) no
N1 C1 1.350(2) no
C1 C2 1.388(2) no
C2 C3 1.389(2) no
C2 C6 1.511(2) no
C3 C4 1.394(2) no
C4 C5 1.385(2) no
C4 C7 1.512(2) no
O1w H1w1 0.850(10) no
O1w H1w2 0.850(10) no
O2w H2w1 0.850(10) no
O2w H2w2 0.840(10) no
O3w H3w1 0.860(10) no
O3w H3w2 0.860(10) no
O4w H4w1 0.840(10) no
O4w H4w2 0.830(10) no
O5w H5w1 0.850(10) no
O5w H5w2 0.840(10) no
O6w H6w1 0.830(10) no
O6w H6w2 0.840(10) no
O7w H7w1 0.850(10) no
O7w H7w2 0.850(10) no
C1 H1 0.9300 no
C3 H3 0.9300 no
C5 H5 0.9300 no

loop_
_geom_hbond_atom_site_label_D
_geom_hbond_atom_site_label_H
_geom_hbond_atom_site_label_A
_geom_hbond_site_symmetry_A
_geom_hbond_distance_DH
_geom_hbond_distance_HA
_geom_hbond_distance_DA
_geom_hbond_angle_DHA
_geom_hbond_publ_flag
O1w H1w1 O1 3_575 0.850(10) 1.960(10) 2.807(2) 172(4) yes
O1w H1w2 O4 3_565 0.850(10) 2.010(10) 2.851(2) 174(4) yes
O2w H2w1 O4 4_654 0.850(10) 1.880(10) 2.717(2) 165(3) yes
O2w H2w2 O7w 2_674 0.840(10) 1.960(10) 2.766(3) 161(2) yes
O3w H3w1 O2 3_575 0.860(10) 1.800(10) 2.657(2) 174(2) yes
O3w H3w2 O4 4_655 0.860(10) 2.12(2) 2.902(3) 150(2) yes
O4w H4w1 O3 3_565 0.840(10) 1.890(10) 2.697(2) 160(3) yes
O4w H4w2 O6w 2_675 0.830(10) 1.910(10) 2.733(3) 168(2) yes
O5w H5w1 O1 4_644 0.850(10) 1.880(10) 2.722(2) 171(3) yes
O5w H5w2 O6w 2_674 0.840(10) 1.90(2) 2.711(3) 160(3) yes
O6w H6w1 O2 . 0.830(10) 1.91(2) 2.687(2) 157(3) yes
O6w H6w2 O7w . 0.840(10) 1.870(10) 2.702(2) 171(4) yes
O7w H7w1 O3 . 0.850(10) 1.820(10) 2.660(2) 174(3) yes
O7w H7w2 O3w 2_674 0.850(10) 2.31(2) 2.982(3) 136(2) yes

loop_
_geom_torsion_atom_site_label_1
_geom_torsion_atom_site_label_2
_geom_torsion_atom_site_label_3
_geom_torsion_atom_site_label_4
_geom_torsion
_geom_torsion_publ_flag
O4w Ni1 N1 C5 -49.3(3) no
O2w Ni1 N1 C5 136.4(3) no
O5w Ni1 N1 C5 42.4(3) no
O3w Ni1 N1 C5 -138.2(3) no
O4w Ni1 N1 C1 128.3(3) no
O2w Ni1 N1 C1 -46.0(3) no
O5w Ni1 N1 C1 -140.0(3) no
O3w Ni1 N1 C1 39.4(3) no
C5 N1 C1 C2 -1.0(5) no
Ni1 N1 C1 C2 -178.7(2) no
N1 C1 C2 C3 1.6(4) no
N1 C1 C2 C6 -178.9(3) no
C1 C2 C3 C4 -1.5(4) no
C6 C2 C3 C4 179.0(2) no
C2 C3 C4 C5 0.8(4) no
C2 C3 C4 C7 179.5(2) no
C1 N1 C5 C4 0.3(5) no
Ni1 N1 C5 C4 178.0(2) no
C3 C4 C5 N1 -0.2(4) no
C7 C4 C5 N1 -178.9(3) no
C1 C2 C6 O1 -12.7(3) no
C3 C2 C6 O1 166.8(2) no
C1 C2 C6 O2 166.5(2) no
C3 C2 C6 O2 -14.1(3) no
C5 C4 C7 O3 170.3(2) no
C3 C4 C7 O3 -8.3(3) no
C5 C4 C7 O4 -9.2(3) no
C3 C4 C7 O4 172.1(2) no
